data_4104056
loop_
_publ_author_name
'Sunirban Das'
'Hyunuk Kim'
'Kimoon Kim'

_publ_section_title
;
 Metathesis in Single Crystal: Complete and Reversible Exchange of Metal
 Ions Constituting the Frameworks of Metal-Organic Frameworks
;
_journal_name_full 'Journal of the American Chemical Society'
_journal_page_first 3814
_journal_page_last 3815
_journal_paper_doi 10.1021/ja808995d
_journal_volume 131
_journal_year 2009
_chemical_formula_moiety 'C336 H312 O63 Pb12, 156O'
_chemical_formula_sum 'C336 H312 O219 Pb12'
_chemical_formula_weight 10340.16
_chemical_name_systematic
; 
 ? 
;
_space_group_IT_number 226
_symmetry_cell_setting cubic
_symmetry_space_group_name_Hall '-F 4a 2 3'
_symmetry_space_group_name_H-M 'F m -3 c'
_atom_sites_solution_hydrogens geom
_atom_sites_solution_primary direct
_atom_sites_solution_secondary difmap
_audit_creation_method SHELXL-97
_cell_angle_alpha 90.00
_cell_angle_beta 90.00
_cell_angle_gamma 90.00
_cell_formula_units_Z 8
_cell_length_a 48.850(6)
_cell_length_b 48.850(6)
_cell_length_c 48.850(6)
_cell_measurement_reflns_used 4722
_cell_measurement_temperature 90(2)
_cell_measurement_theta_max 29.21
_cell_measurement_theta_min 2.10
_cell_volume 116572(2)
_computing_cell_refinement 'DENZO (Z. Otwinowski and W. Minor, 1997)'
_computing_data_collection 'ADSC Quantum software'
_computing_data_reduction 'HKL2000 (Z. Otwinowski and W. Minor, 1997)'
_computing_structure_refinement 'SHELXL-97 (Sheldrick, 1997)'
_computing_structure_solution 'SHELXS-97 (Sheldrick, 1990)'
_diffrn_ambient_temperature 90(2)
_diffrn_measured_fraction_theta_full 0.981
_diffrn_measured_fraction_theta_max 0.981
_diffrn_measurement_device_type 'ADSC Quantum 210'
_diffrn_measurement_method \w-scan
_diffrn_radiation_monochromator 'Si (111)'
_diffrn_radiation_source 'PAL 4A MXW Beamline'
_diffrn_radiation_type synchrotron
_diffrn_radiation_wavelength 0.80000
_diffrn_reflns_av_R_equivalents 0.0757
_diffrn_reflns_av_sigmaI/netI 0.0205
_diffrn_reflns_limit_h_max 59
_diffrn_reflns_limit_h_min -41
_diffrn_reflns_limit_k_max 59
_diffrn_reflns_limit_k_min -59
_diffrn_reflns_limit_l_max 59
_diffrn_reflns_limit_l_min -40
_diffrn_reflns_number 95172
_diffrn_reflns_theta_full 29.21
_diffrn_reflns_theta_max 29.21
_diffrn_reflns_theta_min 2.10
_exptl_absorpt_coefficient_mu 4.122
_exptl_absorpt_correction_T_max 0.4781
_exptl_absorpt_correction_T_min 0.3915
_exptl_absorpt_correction_type multi-scan
_exptl_absorpt_process_details HKL2000
_exptl_crystal_colour colorless
_exptl_crystal_density_diffrn 1.178
_exptl_crystal_density_method 'not measured'
_exptl_crystal_description block
_exptl_crystal_F_000 40512
_exptl_crystal_size_max 0.16
_exptl_crystal_size_mid 0.12
_exptl_crystal_size_min 0.12
_refine_diff_density_max 0.963
_refine_diff_density_min -1.509
_refine_diff_density_rms 0.112
_refine_ls_extinction_method none
_refine_ls_goodness_of_fit_ref 1.042
_refine_ls_hydrogen_treatment constr
_refine_ls_matrix_type full
_refine_ls_number_parameters 191
_refine_ls_number_reflns 4722
_refine_ls_number_restraints 0
_refine_ls_restrained_S_all 1.042
_refine_ls_R_factor_all 0.0625
_refine_ls_R_factor_gt 0.0612
_refine_ls_shift/su_max 0.001
_refine_ls_shift/su_mean 0.000
_refine_ls_structure_factor_coef Fsqd
_refine_ls_weighting_details 'calc w=1/[\s^2^(Fo^2^)+(0.0917P)^2^+1192.7052P] where P=(Fo^2^+2Fc^2^)/3'
_refine_ls_weighting_scheme calc
_refine_ls_wR_factor_gt 0.1658
_refine_ls_wR_factor_ref 0.1672
_reflns_number_gt 4545
_reflns_number_total 4722
_reflns_threshold_expression >2sigma(I)
_cod_data_source_file ja808995d_si_002_03.cif
_cod_data_source_block 2
_cod_depositor_comments
;

2021-08-28
Z value and formula fixed to values more according to usual
chemical conventions.                 miguel
;
_cod_original_formula_sum 'C28 H26 O18.25 Pb'
_cod_original_formula_weight 861.68
_cod_original_formula_moiety 'C28 H26 O5.25 Pb, 13O'
_cod_original_formula_units_Z 96
_cod_original_cell_volume 116575(23)
_cod_database_code 4104056

loop_
_symmetry_equiv_pos_as_xyz
'x, y, z'
'-x, -y, z'
'-x, y, -z'
'x, -y, -z'
'z, x, y'
'z, -x, -y'
'-z, -x, y'
'-z, x, -y'
'y, z, x'
'-y, z, -x'
'y, -z, -x'
'-y, -z, x'
'y+1/2, x+1/2, -z+1/2'
'-y+1/2, -x+1/2, -z+1/2'
'y+1/2, -x+1/2, z+1/2'
'-y+1/2, x+1/2, z+1/2'
'x+1/2, z+1/2, -y+1/2'
'-x+1/2, z+1/2, y+1/2'
'-x+1/2, -z+1/2, -y+1/2'
'x+1/2, -z+1/2, y+1/2'
'z+1/2, y+1/2, -x+1/2'
'z+1/2, -y+1/2, x+1/2'
'-z+1/2, y+1/2, x+1/2'
'-z+1/2, -y+1/2, -x+1/2'
'x, y+1/2, z+1/2'
'-x, -y+1/2, z+1/2'
'-x, y+1/2, -z+1/2'
'x, -y+1/2, -z+1/2'
'z, x+1/2, y+1/2'
'z, -x+1/2, -y+1/2'
'-z, -x+1/2, y+1/2'
'-z, x+1/2, -y+1/2'
'y, z+1/2, x+1/2'
'-y, z+1/2, -x+1/2'
'y, -z+1/2, -x+1/2'
'-y, -z+1/2, x+1/2'
'y+1/2, x+1, -z+1'
'-y+1/2, -x+1, -z+1'
'y+1/2, -x+1, z+1'
'-y+1/2, x+1, z+1'
'x+1/2, z+1, -y+1'
'-x+1/2, z+1, y+1'
'-x+1/2, -z+1, -y+1'
'x+1/2, -z+1, y+1'
'z+1/2, y+1, -x+1'
'z+1/2, -y+1, x+1'
'-z+1/2, y+1, x+1'
'-z+1/2, -y+1, -x+1'
'x+1/2, y, z+1/2'
'-x+1/2, -y, z+1/2'
'-x+1/2, y, -z+1/2'
'x+1/2, -y, -z+1/2'
'z+1/2, x, y+1/2'
'z+1/2, -x, -y+1/2'
'-z+1/2, -x, y+1/2'
'-z+1/2, x, -y+1/2'
'y+1/2, z, x+1/2'
'-y+1/2, z, -x+1/2'
'y+1/2, -z, -x+1/2'
'-y+1/2, -z, x+1/2'
'y+1, x+1/2, -z+1'
'-y+1, -x+1/2, -z+1'
'y+1, -x+1/2, z+1'
'-y+1, x+1/2, z+1'
'x+1, z+1/2, -y+1'
'-x+1, z+1/2, y+1'
'-x+1, -z+1/2, -y+1'
'x+1, -z+1/2, y+1'
'z+1, y+1/2, -x+1'
'z+1, -y+1/2, x+1'
'-z+1, y+1/2, x+1'
'-z+1, -y+1/2, -x+1'
'x+1/2, y+1/2, z'
'-x+1/2, -y+1/2, z'
'-x+1/2, y+1/2, -z'
'x+1/2, -y+1/2, -z'
'z+1/2, x+1/2, y'
'z+1/2, -x+1/2, -y'
'-z+1/2, -x+1/2, y'
'-z+1/2, x+1/2, -y'
'y+1/2, z+1/2, x'
'-y+1/2, z+1/2, -x'
'y+1/2, -z+1/2, -x'
'-y+1/2, -z+1/2, x'
'y+1, x+1, -z+1/2'
'-y+1, -x+1, -z+1/2'
'y+1, -x+1, z+1/2'
'-y+1, x+1, z+1/2'
'x+1, z+1, -y+1/2'
'-x+1, z+1, y+1/2'
'-x+1, -z+1, -y+1/2'
'x+1, -z+1, y+1/2'
'z+1, y+1, -x+1/2'
'z+1, -y+1, x+1/2'
'-z+1, y+1, x+1/2'
'-z+1, -y+1, -x+1/2'
'-x, -y, -z'
'x, y, -z'
'x, -y, z'
'-x, y, z'
'-z, -x, -y'
'-z, x, y'
'z, x, -y'
'z, -x, y'
'-y, -z, -x'
'y, -z, x'
'-y, z, x'
'y, z, -x'
'-y-1/2, -x-1/2, z-1/2'
'y-1/2, x-1/2, z-1/2'
'-y-1/2, x-1/2, -z-1/2'
'y-1/2, -x-1/2, -z-1/2'
'-x-1/2, -z-1/2, y-1/2'
'x-1/2, -z-1/2, -y-1/2'
'x-1/2, z-1/2, y-1/2'
'-x-1/2, z-1/2, -y-1/2'
'-z-1/2, -y-1/2, x-1/2'
'-z-1/2, y-1/2, -x-1/2'
'z-1/2, -y-1/2, -x-1/2'
'z-1/2, y-1/2, x-1/2'
'-x, -y+1/2, -z+1/2'
'x, y+1/2, -z+1/2'
'x, -y+1/2, z+1/2'
'-x, y+1/2, z+1/2'
'-z, -x+1/2, -y+1/2'
'-z, x+1/2, y+1/2'
'z, x+1/2, -y+1/2'
'z, -x+1/2, y+1/2'
'-y, -z+1/2, -x+1/2'
'y, -z+1/2, x+1/2'
'-y, z+1/2, x+1/2'
'y, z+1/2, -x+1/2'
'-y-1/2, -x, z'
'y-1/2, x, z'
'-y-1/2, x, -z'
'y-1/2, -x, -z'
'-x-1/2, -z, y'
'x-1/2, -z, -y'
'x-1/2, z, y'
'-x-1/2, z, -y'
'-z-1/2, -y, x'
'-z-1/2, y, -x'
'z-1/2, -y, -x'
'z-1/2, y, x'
'-x+1/2, -y, -z+1/2'
'x+1/2, y, -z+1/2'
'x+1/2, -y, z+1/2'
'-x+1/2, y, z+1/2'
'-z+1/2, -x, -y+1/2'
'-z+1/2, x, y+1/2'
'z+1/2, x, -y+1/2'
'z+1/2, -x, y+1/2'
'-y+1/2, -z, -x+1/2'
'y+1/2, -z, x+1/2'
'-y+1/2, z, x+1/2'
'y+1/2, z, -x+1/2'
'-y, -x-1/2, z'
'y, x-1/2, z'
'-y, x-1/2, -z'
'y, -x-1/2, -z'
'-x, -z-1/2, y'
'x, -z-1/2, -y'
'x, z-1/2, y'
'-x, z-1/2, -y'
'-z, -y-1/2, x'
'-z, y-1/2, -x'
'z, -y-1/2, -x'
'z, y-1/2, x'
'-x+1/2, -y+1/2, -z'
'x+1/2, y+1/2, -z'
'x+1/2, -y+1/2, z'
'-x+1/2, y+1/2, z'
'-z+1/2, -x+1/2, -y'
'-z+1/2, x+1/2, y'
'z+1/2, x+1/2, -y'
'z+1/2, -x+1/2, y'
'-y+1/2, -z+1/2, -x'
'y+1/2, -z+1/2, x'
'-y+1/2, z+1/2, x'
'y+1/2, z+1/2, -x'
'-y, -x, z-1/2'
'y, x, z-1/2'
'-y, x, -z-1/2'
'y, -x, -z-1/2'
'-x, -z, y-1/2'
'x, -z, -y-1/2'
'x, z, y-1/2'
'-x, z, -y-1/2'
'-z, -y, x-1/2'
'-z, y, -x-1/2'
'z, -y, -x-1/2'
'z, y, x-1/2'

loop_
_atom_site_label
_atom_site_type_symbol
_atom_site_fract_x
_atom_site_fract_y
_atom_site_fract_z
_atom_site_U_iso_or_equiv
_atom_site_adp_type
_atom_site_occupancy
_atom_site_symmetry_multiplicity
_atom_site_calc_flag
_atom_site_refinement_flags
Pb1 Pb 0.220953(7) 0.0000 0.194421(9) 0.0736(2) Uani 1 2 d S
O1 O 0.26146(10) -0.03170(10) 0.19912(11) 0.0871(14) Uani 1 1 d .
O2 O 0.23934(9) -0.03289(8) 0.16079(10) 0.0724(11) Uani 1 1 d .
O3 O 0.2500 0.0000 0.2500 0.063(2) Uani 1 8 d S
O1W O 0.18213(19) 0.0000 0.1579(3) 0.153(4) Uani 1 2 d S
C1 C 0.25829(11) -0.04120(10) 0.17535(13) 0.0596(13) Uani 1 1 d .
C2 C 0.27646(10) -0.06377(10) 0.16607(12) 0.0555(12) Uani 1 1 d .
C3 C 0.29882(11) -0.07185(10) 0.18166(13) 0.0595(13) Uani 1 1 d .
H3 H 0.3029 -0.0628 0.1984 0.071 Uiso 1 1 calc R
C4 C 0.31524(11) -0.09318(10) 0.17260(12) 0.0569(12) Uani 1 1 d .
C5 C 0.30922(10) -0.10744(10) 0.14864(11) 0.0549(12) Uani 1 1 d .
C6 C 0.28691(11) -0.09892(11) 0.13287(12) 0.0608(13) Uani 1 1 d .
H6 H 0.2826 -0.1081 0.1163 0.073 Uiso 1 1 calc R
C7 C 0.27112(11) -0.07712(11) 0.14151(12) 0.0599(13) Uani 1 1 d .
H7 H 0.2563 -0.0711 0.1304 0.072 Uiso 1 1 calc R
C8 C 0.34071(12) -0.10358(12) 0.18660(12) 0.0618(13) Uani 1 1 d .
C9 C 0.34900(11) -0.12693(10) 0.16740(11) 0.0569(12) Uani 1 1 d .
C10 C 0.32994(11) -0.12969(11) 0.14563(11) 0.0542(12) Uani 1 1 d .
C11 C 0.33322(14) -0.11386(13) 0.21558(13) 0.0730(16) Uani 1 1 d .
H11A H 0.3502 -0.1199 0.2248 0.088 Uiso 1 1 calc R
H11B H 0.3257 -0.0983 0.2262 0.088 Uiso 1 1 calc R
C12 C 0.31257(19) -0.13729(19) 0.21636(16) 0.095(2) Uani 1 1 d .
H12A H 0.2970 -0.1329 0.2045 0.143 Uiso 1 1 calc R
H12B H 0.3061 -0.1399 0.2352 0.143 Uiso 1 1 calc R
H12C H 0.3213 -0.1541 0.2099 0.143 Uiso 1 1 calc R
C13 C 0.36188(13) -0.08002(12) 0.18718(15) 0.0711(16) Uani 1 1 d .
H13A H 0.3546 -0.0650 0.1987 0.085 Uiso 1 1 calc R
H13B H 0.3789 -0.0868 0.1959 0.085 Uiso 1 1 calc R
C14 C 0.36886(19) -0.0686(2) 0.1595(2) 0.103(3) Uani 1 1 d .
H14A H 0.3777 -0.0829 0.1485 0.154 Uiso 1 1 calc R
H14B H 0.3813 -0.0531 0.1616 0.154 Uiso 1 1 calc R
H14C H 0.3521 -0.0626 0.1504 0.154 Uiso 1 1 calc R
O2W O 0.1271(4) 0.0141(4) 0.1736(4) 0.304(9) Uiso 1 1 d .
O3W O 0.3244(4) -0.0588(4) 0.0980(4) 0.303(9) Uiso 1 1 d .
O4W O 0.2500 -0.0740(4) 0.0740(4) 0.289(10) Uiso 1 2 d S
O5W O 0.2333(3) -0.0254(3) 0.1052(3) 0.249(6) Uiso 1 1 d .
O6W O 0.4312(4) -0.0553(4) 0.2069(4) 0.294(8) Uiso 1 1 d .
O7W O 0.4003(7) 0.0000 0.1908(7) 0.315(13) Uiso 1 2 d S
O8W O 0.2773(7) 0.0000 0.1146(7) 0.348(16) Uiso 1 2 d S
O9W O 0.4182(8) 0.0000 0.1366(8) 0.351(16) Uiso 1 2 d S
O10W O 0.1066(9) 0.0000 0.1281(9) 0.43(2) Uiso 1 2 d S

loop_
_atom_site_aniso_label
_atom_site_aniso_U_11
_atom_site_aniso_U_22
_atom_site_aniso_U_33
_atom_site_aniso_U_23
_atom_site_aniso_U_13
_atom_site_aniso_U_12
Pb1 0.0657(2) 0.0388(2) 0.1164(4) 0.000 0.04001(19) 0.000
O1 0.071(3) 0.076(3) 0.114(4) -0.039(3) -0.019(2) 0.020(2)
O2 0.067(2) 0.059(2) 0.092(3) -0.013(2) -0.010(2) 0.0257(18)
O3 0.068(4) 0.054(6) 0.068(4) 0.000 0.000 0.000
O1W 0.070(5) 0.198(12) 0.190(11) 0.000 -0.026(6) 0.000
C1 0.051(3) 0.038(2) 0.090(4) -0.009(2) 0.001(3) -0.006(2)
C2 0.048(2) 0.040(2) 0.079(3) -0.005(2) -0.003(2) -0.0006(19)
C3 0.057(3) 0.043(2) 0.078(3) -0.022(2) -0.010(2) 0.003(2)
C4 0.051(3) 0.049(3) 0.071(3) -0.011(2) -0.010(2) 0.006(2)
C5 0.054(3) 0.050(3) 0.061(3) -0.011(2) -0.011(2) 0.010(2)
C6 0.061(3) 0.056(3) 0.065(3) -0.013(2) -0.013(2) 0.014(2)
C7 0.055(3) 0.054(3) 0.071(3) -0.003(2) -0.007(2) 0.008(2)
C8 0.062(3) 0.055(3) 0.069(3) -0.020(2) -0.017(3) 0.013(2)
C9 0.060(3) 0.049(3) 0.062(3) -0.015(2) -0.017(2) 0.014(2)
C10 0.057(3) 0.052(3) 0.054(3) -0.009(2) -0.012(2) 0.012(2)
C11 0.081(4) 0.072(4) 0.067(3) -0.021(3) -0.016(3) 0.017(3)
C12 0.117(6) 0.096(6) 0.073(4) 0.001(4) -0.001(4) 0.000(5)
C13 0.061(3) 0.058(3) 0.095(4) -0.016(3) -0.020(3) 0.006(3)
C14 0.089(5) 0.104(6) 0.116(6) 0.007(5) -0.007(5) -0.024(5)

loop_
_atom_type_symbol
_atom_type_description
_atom_type_scat_dispersion_real
_atom_type_scat_dispersion_imag
_atom_type_scat_source
C C -0.0020 0.0021 'International Tables Vol C Tables 4.2.6.8 and 6.1.1.4'
H H 0.0000 0.0000 'International Tables Vol C Tables 4.2.6.8 and 6.1.1.4'
O O -0.0042 0.0079 'International Tables Vol C Tables 4.2.6.8 and 6.1.1.4'
Pb Pb -7.7823 10.5819 'International Tables Vol C Tables 4.2.6.8 and 6.1.1.4'

loop_
_geom_angle_atom_site_label_1
_geom_angle_atom_site_label_2
_geom_angle_atom_site_label_3
_geom_angle
_geom_angle_site_symmetry_1
_geom_angle_site_symmetry_3
O2 Pb1 O2 81.3(2) . 99
O2 Pb1 O1 51.34(15) . .
O2 Pb1 O1 100.05(18) 99 .
O2 Pb1 O1 100.06(18) . 99
O2 Pb1 O1 51.35(15) 99 99
O1 Pb1 O1 75.7(2) . 99
O2 Pb1 O1W 79.0(2) . .
O2 Pb1 O1W 79.0(2) 99 .
O1 Pb1 O1W 129.3(2) . .
O1 Pb1 O1W 129.3(2) 99 .
C1 O1 Pb1 92.6(3) . .
C1 O2 Pb1 95.9(4) . .
O2 C1 O1 120.1(5) . .
O2 C1 C2 121.0(5) . .
O1 C1 C2 118.7(5) . .
C3 C2 C7 119.2(5) . .
C3 C2 C1 120.9(5) . .
C7 C2 C1 119.9(5) . .
C4 C3 C2 119.5(5) . .
C3 C4 C5 121.4(5) . .
C3 C4 C8 125.8(5) . .
C5 C4 C8 112.8(4) . .
C4 C5 C6 118.6(5) . .
C4 C5 C10 107.7(4) . .
C6 C5 C10 133.7(5) . .
C7 C6 C5 119.8(5) . .
C6 C7 C2 121.4(5) . .
C4 C8 C9 101.0(4) . .
C4 C8 C11 109.2(5) . .
C9 C8 C11 112.4(5) . .
C4 C8 C13 108.0(5) . .
C9 C8 C13 112.9(5) . .
C11 C8 C13 112.5(5) . .
C10 C9 C10 119.9(5) 59 .
C10 C9 C8 129.0(5) 59 .
C10 C9 C8 110.9(4) . .
C9 C10 C9 120.1(5) 80_545 .
C9 C10 C5 132.3(5) 80_545 .
C9 C10 C5 107.6(4) . .
C12 C11 C8 115.0(5) . .
C14 C13 C8 114.2(5) . .

loop_
_geom_bond_atom_site_label_1
_geom_bond_atom_site_label_2
_geom_bond_distance
_geom_bond_site_symmetry_2
Pb1 O2 2.467(4) .
Pb1 O2 2.467(4) 99
Pb1 O1 2.523(4) .
Pb1 O1 2.523(4) 99
Pb1 O1W 2.603(11) .
O1 C1 1.260(7) .
O2 C1 1.236(7) .
C1 C2 1.486(7) .
C2 C3 1.389(8) .
C2 C7 1.390(8) .
C3 C4 1.387(7) .
C4 C5 1.394(7) .
C4 C8 1.508(7) .
C5 C6 1.398(7) .
C5 C10 1.493(7) .
C6 C7 1.381(8) .
C8 C9 1.532(7) .
C8 C11 1.546(9) .
C8 C13 1.548(9) .
C9 C10 1.391(7) 59
C9 C10 1.420(7) .
C10 C9 1.391(7) 80_545
C11 C12 1.526(11) .
C13 C14 1.500(12) .
O2W O2W 1.38(4) 99
